data_7158497
loop_
_publ_author_name
'Wang, Chunlian'
'Ji, Xiaochen'
'Deng, Guo-Jun'
'Huang, Huawen'

_publ_section_title
;
 Copper-catalyzed three-component <i>N</i>-alkylation of quinazolinones
 and azoles.
;
_journal_issue 6
_journal_name_full 'Organic &amp; biomolecular chemistry'
_journal_page_first 1200
_journal_page_last 1204
_journal_paper_doi 10.1039/d1ob02333k
_journal_volume 20
_journal_year 2022
_chemical_formula_moiety 'C19 H19 N3 O2'
_chemical_formula_sum 'C19 H19 N3 O2'
_chemical_formula_weight 321.37
_space_group_crystal_system triclinic
_space_group_IT_number 2
_space_group_name_Hall '-P 1'
_space_group_name_H-M_alt 'P -1'
_atom_sites_solution_hydrogens geom
_atom_sites_solution_primary dual
_audit_creation_date 2021-12-28
_audit_creation_method
;
Olex2 1.3
(compiled 2020.11.12 svn.r5f609507 for OlexSys, GUI svn.r6408)
;
_audit_update_record
;
2021-12-28 deposited with the CCDC.	2022-01-18 downloaded from the CCDC.
;
_cell_angle_alpha 95.328(3)
_cell_angle_beta 91.723(4)
_cell_angle_gamma 90.573(3)
_cell_formula_units_Z 4
_cell_length_a 8.5358(4)
_cell_length_b 9.3335(3)
_cell_length_c 20.6119(9)
_cell_measurement_reflns_used 3945
_cell_measurement_temperature 169.99(10)
_cell_measurement_theta_max 73.5440
_cell_measurement_theta_min 2.1760
_cell_volume 1634.16(12)
_computing_cell_refinement 'CrysAlisPro 1.171.38.43f (Rigaku OD, 2015)'
_computing_data_collection 'CrysAlisPro 1.171.38.43f (Rigaku OD, 2015)'
_computing_data_reduction 'CrysAlisPro 1.171.38.43f (Rigaku OD, 2015)'
_computing_molecular_graphics 'Olex2 1.3 (Dolomanov et al., 2009)'
_computing_publication_material 'Olex2 1.3 (Dolomanov et al., 2009)'
_computing_structure_refinement 'SHELXL 2018/3 (Sheldrick, 2015)'
_computing_structure_solution 'SHELXT 2018/2 (Sheldrick, 2018)'
_diffrn_ambient_environment N~2~
_diffrn_ambient_temperature 169.99(10)
_diffrn_detector 'CCD plate'
_diffrn_detector_area_resol_mean 5.2684
_diffrn_detector_type AtlasS2
_diffrn_measured_fraction_theta_full 0.997
_diffrn_measured_fraction_theta_max 0.963
_diffrn_measurement_details
;
List of Runs (angles in degrees, time in seconds):

  # Type    Start    End  Width  t~exp~   \w     \q     \k     \f   Frames
#--------------------------------------------------------------------------
  1  \w    -89.00 -13.00   1.00    2.00    --  -40.73 125.00   0.00   76
  2  \w   -115.00   0.00   1.00    2.00    --  -40.73 -19.00 -90.00  115
  3  \w     23.00  50.00   1.00    2.00    --   40.73-125.00-180.00   27
  4  \w     23.00  54.00   1.00    2.00    --   40.73-125.00-150.00   31
  5  \w     47.00  86.00   1.00    2.00    --   40.73-125.00 -90.00   39
  6  \w     63.00 135.00   1.00    4.00    --  107.58 -61.00   0.00   72
  7  \w     82.00 177.00   1.00    4.00    --  107.58  30.00  90.00   95
  8  \w    106.00 133.00   1.00    4.00    --  107.58 125.00   0.00   27
  9  \w    109.00 147.00   1.00    4.00    --  107.58  45.00 -30.00   38
 10  \w     57.00  84.00   1.00    4.00    --  107.58 -45.00-150.00   27
 11  \w     83.00 108.00   1.00    4.00    --  107.58 -94.00-180.00   25
 12  \w     73.00 116.00   1.00    4.00    --  107.58-125.00-180.00   43
 13  \w     35.00 131.00   1.00    4.00    --  107.58 -45.00 -90.00   96
 14  \w     63.00 109.00   1.00    4.00    --  107.58 -94.00   0.00   46
 15  \w     44.00 156.00   1.00    4.00    --  107.58 -15.00  60.00  112
 16  \w     36.00 125.00   1.00    4.00    --  107.58 -61.00 120.00   89
 17  \w     33.00  58.00   1.00    4.00    --  107.58 -94.00  90.00   25
 18  \w     26.00 107.00   1.00    4.00    --  107.58 -94.00 -90.00   81
 19  \w   -115.00 -31.00   1.00    2.00    --  -40.73 -38.00-150.00   84
;
_diffrn_measurement_device 'four-circle diffractometer'
_diffrn_measurement_device_type 'SuperNova, Dual, Cu at zero, AtlasS2'
_diffrn_measurement_method '\w scans'
_diffrn_orient_matrix_type 'CrysAlisPro convention (1999,Acta A55,543-557)'
_diffrn_orient_matrix_UB_11 -0.0683751000
_diffrn_orient_matrix_UB_12 0.0815004000
_diffrn_orient_matrix_UB_13 -0.0558044000
_diffrn_orient_matrix_UB_21 0.0153963000
_diffrn_orient_matrix_UB_22 -0.1360239000
_diffrn_orient_matrix_UB_23 -0.0476527000
_diffrn_orient_matrix_UB_31 -0.1664216000
_diffrn_orient_matrix_UB_32 -0.0483825000
_diffrn_orient_matrix_UB_33 0.0159818000
_diffrn_radiation_monochromator mirror
_diffrn_radiation_probe x-ray
_diffrn_radiation_type 'Cu K\a'
_diffrn_radiation_wavelength 1.54184
_diffrn_reflns_av_R_equivalents 0.0319
_diffrn_reflns_av_unetI/netI 0.0441
_diffrn_reflns_Laue_measured_fraction_full 0.997
_diffrn_reflns_Laue_measured_fraction_max 0.963
_diffrn_reflns_limit_h_max 8
_diffrn_reflns_limit_h_min -10
_diffrn_reflns_limit_k_max 11
_diffrn_reflns_limit_k_min -11
_diffrn_reflns_limit_l_max 25
_diffrn_reflns_limit_l_min -21
_diffrn_reflns_number 11022
_diffrn_reflns_point_group_measured_fraction_full 0.997
_diffrn_reflns_point_group_measured_fraction_max 0.963
_diffrn_reflns_theta_full 67.684
_diffrn_reflns_theta_max 73.965
_diffrn_reflns_theta_min 4.311
_diffrn_source 'micro-focus sealed X-ray tube'
_diffrn_source_type 'SuperNova (Cu) X-ray Source'
_exptl_absorpt_coefficient_mu 0.697
_exptl_absorpt_correction_T_max 1.00000
_exptl_absorpt_correction_T_min 0.65674
_exptl_absorpt_correction_type multi-scan
_exptl_absorpt_process_details
;
CrysAlisPro 1.171.38.43f (Rigaku Oxford Diffraction, 2015)
Empirical absorption correction using spherical harmonics,
 implemented in SCALE3 ABSPACK scaling algorithm.
;
_exptl_crystal_colour colourless
_exptl_crystal_colour_primary colourless
_exptl_crystal_density_diffrn 1.306
_exptl_crystal_description block
_exptl_crystal_F_000 680
_exptl_crystal_size_max 0.15
_exptl_crystal_size_mid 0.12
_exptl_crystal_size_min 0.11
_refine_diff_density_max 0.158
_refine_diff_density_min -0.259
_refine_diff_density_rms 0.044
_refine_ls_extinction_method none
_refine_ls_goodness_of_fit_ref 1.037
_refine_ls_hydrogen_treatment constr
_refine_ls_matrix_type full
_refine_ls_number_parameters 435
_refine_ls_number_reflns 6398
_refine_ls_number_restraints 0
_refine_ls_restrained_S_all 1.037
_refine_ls_R_factor_all 0.0629
_refine_ls_R_factor_gt 0.0461
_refine_ls_shift/su_max 0.000
_refine_ls_shift/su_mean 0.000
_refine_ls_structure_factor_coef Fsqd
_refine_ls_weighting_details 'w=1/[\s^2^(Fo^2^)+(0.0486P)^2^+0.3408P] where P=(Fo^2^+2Fc^2^)/3'
_refine_ls_weighting_scheme calc
_refine_ls_wR_factor_gt 0.1117
_refine_ls_wR_factor_ref 0.1219
_reflns_Friedel_coverage 0.000
_reflns_number_gt 5014
_reflns_number_total 6398
_reflns_threshold_expression 'I > 2\s(I)'
_cod_data_source_file d1ob02333k2.cif
_cod_data_source_block x2
_cod_depositor_comments 'Adding full bibliography for 7158497.cif.'
_cod_database_code 7158497
_shelx_shelxl_version_number 2018/3
_shelx_space_group_comment
;
The symmetry employed for this shelxl refinement is uniquely defined
by the following loop, which should always be used as a source of
symmetry information in preference to the above space-group names.
They are only intended as comments.
;
_reflns_odcompleteness_completeness 99.86
_reflns_odcompleteness_iscentric 1
_reflns_odcompleteness_theta 66.97
_olex2_refinement_description
;
1. Fixed Uiso
 At 1.2 times of:
  All C(H) groups, All C(H,H) groups
 At 1.5 times of:
  All C(H,H,H) groups
2.a Secondary CH2 refined with riding coordinates:
 C8(H8A,H8B), C9(H9A,H9B), C18(H18A,H18B), C27(H27A,H27B), C28(H28A,H28B),
 C37(H37A,H37B)
2.b Aromatic/amide H refined with riding coordinates:
 C2(H2), C3(H3), C4(H4), C5(H5), C6(H6), C10(H10), C13(H13), C14(H14),
 C16(H16), C17(H17), C21(H21), C22(H22), C23(H23), C24(H24), C25(H25), C29(H29),
  C32(H32), C33(H33), C35(H35), C36(H36)
2.c Idealised Me refined as rotating group:
 C19(H19A,H19B,H19C), C38(H38A,H38B,H38C)
;
_olex2_submission_special_instructions 'No special instructions were received'
_oxdiff_exptl_absorpt_empirical_details
;
Empirical correction (ABSPACK) includes:
- Absorption correction using spherical harmonics
- Frame scaling
;
_oxdiff_exptl_absorpt_empirical_full_max 1.478
_oxdiff_exptl_absorpt_empirical_full_min 0.312

loop_
_space_group_symop_operation_xyz
'x, y, z'
'-x, -y, -z'

loop_
_atom_site_label
_atom_site_type_symbol
_atom_site_fract_x
_atom_site_fract_y
_atom_site_fract_z
_atom_site_U_iso_or_equiv
_atom_site_adp_type
_atom_site_occupancy
_atom_site_site_symmetry_order
_atom_site_calc_flag
_atom_site_refinement_flags_posn
_atom_site_refinement_flags_adp
_atom_site_refinement_flags_occupancy
_atom_site_disorder_assembly
_atom_site_disorder_group
O1 O 1.45639(14) 0.77156(13) 0.42076(6) 0.0395(3) Uani 1 1 d . . . . .
O2 O 0.40662(14) 0.89174(16) 0.07003(6) 0.0459(3) Uani 1 1 d . . . . .
N1 N 1.16884(18) 0.92188(17) 0.27747(8) 0.0413(4) Uani 1 1 d . . . . .
N2 N 1.2072(2) 1.04762(19) 0.25662(8) 0.0465(4) Uani 1 1 d . . . . .
N3 N 1.03240(18) 0.86506(17) 0.25406(7) 0.0402(3) Uani 1 1 d . . . . .
C1 C 1.34009(17) 0.89263(16) 0.51219(8) 0.0283(3) Uani 1 1 d . . . . .
C2 C 1.23335(18) 0.99281(17) 0.53773(9) 0.0320(3) Uani 1 1 d . . . . .
H2 H 1.170776 1.042457 0.509901 0.038 Uiso 1 1 calc R U . . .
C3 C 1.22023(19) 1.01867(18) 0.60480(9) 0.0359(4) Uani 1 1 d . . . . .
H3 H 1.149384 1.086203 0.621776 0.043 Uiso 1 1 calc R U . . .
C4 C 1.3121(2) 0.94438(19) 0.64645(9) 0.0385(4) Uani 1 1 d . . . . .
H4 H 1.300957 0.960167 0.691275 0.046 Uiso 1 1 calc R U . . .
C5 C 1.4210(2) 0.84626(19) 0.62137(9) 0.0370(4) Uani 1 1 d . . . . .
H5 H 1.484229 0.797558 0.649335 0.044 Uiso 1 1 calc R U . . .
C6 C 1.43500(18) 0.82143(17) 0.55505(9) 0.0323(3) Uani 1 1 d . . . . .
H6 H 1.508704 0.756285 0.538421 0.039 Uiso 1 1 calc R U . . .
C7 C 1.35744(17) 0.85614(16) 0.44082(8) 0.0299(3) Uani 1 1 d . . . . .
C8 C 1.24731(18) 0.92241(18) 0.39322(8) 0.0316(3) Uani 1 1 d . . . . .
H8A H 1.139862 0.908843 0.405667 0.038 Uiso 1 1 calc R U . . .
H8B H 1.268389 1.025012 0.394809 0.038 Uiso 1 1 calc R U . . .
C9 C 1.2676(2) 0.8546(2) 0.32489(10) 0.0474(5) Uani 1 1 d . . . . .
H9A H 1.376522 0.863375 0.313575 0.057 Uiso 1 1 calc R U . . .
H9B H 1.241263 0.752914 0.323016 0.057 Uiso 1 1 calc R U . . .
C10 C 1.0862(2) 1.0738(2) 0.21695(9) 0.0442(4) Uani 1 1 d . . . . .
H10 H 1.076119 1.155044 0.194343 0.053 Uiso 1 1 calc R U . . .
C11 C 0.9777(2) 0.96093(19) 0.21457(8) 0.0358(4) Uani 1 1 d . . . . .
C12 C 0.8289(2) 0.93873(19) 0.17717(8) 0.0359(4) Uani 1 1 d . . . . .
C13 C 0.7989(2) 1.0107(2) 0.12164(9) 0.0389(4) Uani 1 1 d . . . . .
H13 H 0.874822 1.072527 0.108016 0.047 Uiso 1 1 calc R U . . .
C14 C 0.6583(2) 0.9914(2) 0.08667(9) 0.0411(4) Uani 1 1 d . . . . .
H14 H 0.640890 1.039163 0.049511 0.049 Uiso 1 1 calc R U . . .
C15 C 0.5430(2) 0.9008(2) 0.10699(9) 0.0384(4) Uani 1 1 d . . . . .
C16 C 0.5704(2) 0.8268(2) 0.16143(9) 0.0411(4) Uani 1 1 d . . . . .
H16 H 0.494441 0.764784 0.174850 0.049 Uiso 1 1 calc R U . . .
C17 C 0.7130(2) 0.8467(2) 0.19570(9) 0.0400(4) Uani 1 1 d . . . . .
H17 H 0.731308 0.796779 0.232138 0.048 Uiso 1 1 calc R U . . .
C18 C 0.2781(2) 0.8139(2) 0.09319(10) 0.0461(5) Uani 1 1 d . . . . .
H18A H 0.257592 0.848501 0.137935 0.055 Uiso 1 1 calc R U . . .
H18B H 0.301410 0.712178 0.091463 0.055 Uiso 1 1 calc R U . . .
C19 C 0.1383(2) 0.8382(3) 0.04960(11) 0.0543(5) Uani 1 1 d . . . . .
H19A H 0.158683 0.800373 0.005790 0.081 Uiso 1 1 calc R U . . .
H19B H 0.118849 0.939487 0.050541 0.081 Uiso 1 1 calc R U . . .
H19C H 0.048177 0.790234 0.064624 0.081 Uiso 1 1 calc R U . . .
O3 O 0.98394(14) 0.68492(13) 0.41969(6) 0.0388(3) Uani 1 1 d . . . . .
O4 O -0.07518(14) 0.41868(16) 0.07785(7) 0.0463(3) Uani 1 1 d . . . . .
N4 N 0.70281(18) 0.46518(17) 0.27511(7) 0.0394(3) Uani 1 1 d . . . . .
N5 N 0.7355(2) 0.33118(18) 0.25333(9) 0.0478(4) Uani 1 1 d . . . . .
N6 N 0.56556(17) 0.51400(16) 0.25430(7) 0.0386(3) Uani 1 1 d . . . . .
C20 C 0.84817(17) 0.61840(16) 0.51066(8) 0.0288(3) Uani 1 1 d . . . . .
C21 C 0.73065(18) 0.53775(17) 0.53590(9) 0.0322(3) Uani 1 1 d . . . . .
H21 H 0.665617 0.478162 0.507931 0.039 Uiso 1 1 calc R U . . .
C22 C 0.71001(19) 0.54574(19) 0.60248(9) 0.0365(4) Uani 1 1 d . . . . .
H22 H 0.632001 0.490701 0.619136 0.044 Uiso 1 1 calc R U . . .
C23 C 0.8054(2) 0.63565(19) 0.64440(9) 0.0374(4) Uani 1 1 d . . . . .
H23 H 0.789334 0.643094 0.689003 0.045 Uiso 1 1 calc R U . . .
C24 C 0.9247(2) 0.71443(18) 0.61974(9) 0.0370(4) Uani 1 1 d . . . . .
H24 H 0.989990 0.773388 0.647895 0.044 Uiso 1 1 calc R U . . .
C25 C 0.94672(18) 0.70542(17) 0.55355(9) 0.0323(3) Uani 1 1 d . . . . .
H25 H 1.027685 0.757575 0.537260 0.039 Uiso 1 1 calc R U . . .
C26 C 0.87387(18) 0.61844(16) 0.43929(8) 0.0303(3) Uani 1 1 d . . . . .
C27 C 0.75896(18) 0.53820(18) 0.39128(8) 0.0333(4) Uani 1 1 d . . . . .
H27A H 0.655241 0.577999 0.397098 0.040 Uiso 1 1 calc R U . . .
H27B H 0.754327 0.437773 0.399769 0.040 Uiso 1 1 calc R U . . .
C28 C 0.8069(2) 0.5490(2) 0.32174(9) 0.0418(4) Uani 1 1 d . . . . .
H28A H 0.805439 0.649103 0.312569 0.050 Uiso 1 1 calc R U . . .
H28B H 0.913172 0.514869 0.316779 0.050 Uiso 1 1 calc R U . . .
C29 C 0.6106(2) 0.2906(2) 0.21535(10) 0.0458(4) Uani 1 1 d . . . . .
H29 H 0.596568 0.200635 0.192349 0.055 Uiso 1 1 calc R U . . .
C30 C 0.5045(2) 0.40266(19) 0.21521(8) 0.0359(4) Uani 1 1 d . . . . .
C31 C 0.3535(2) 0.41063(19) 0.17970(8) 0.0345(4) Uani 1 1 d . . . . .
C32 C 0.3155(2) 0.3141(2) 0.12566(9) 0.0388(4) Uani 1 1 d . . . . .
H32 H 0.387271 0.244420 0.111679 0.047 Uiso 1 1 calc R U . . .
C33 C 0.1728(2) 0.3205(2) 0.09252(9) 0.0405(4) Uani 1 1 d . . . . .
H33 H 0.150073 0.256051 0.056212 0.049 Uiso 1 1 calc R U . . .
C34 C 0.0628(2) 0.4230(2) 0.11321(9) 0.0372(4) Uani 1 1 d . . . . .
C35 C 0.0985(2) 0.5201(2) 0.16679(9) 0.0391(4) Uani 1 1 d . . . . .
H35 H 0.026288 0.589184 0.180988 0.047 Uiso 1 1 calc R U . . .
C36 C 0.2433(2) 0.51318(19) 0.19915(9) 0.0383(4) Uani 1 1 d . . . . .
H36 H 0.266991 0.579108 0.234829 0.046 Uiso 1 1 calc R U . . .
C37 C -0.1930(2) 0.5202(2) 0.09764(10) 0.0465(5) Uani 1 1 d . . . . .
H37A H -0.154499 0.617672 0.095232 0.056 Uiso 1 1 calc R U . . .
H37B H -0.221590 0.509726 0.142154 0.056 Uiso 1 1 calc R U . . .
C38 C -0.3325(2) 0.4894(3) 0.05180(12) 0.0573(6) Uani 1 1 d . . . . .
H38A H -0.302789 0.501061 0.008025 0.086 Uiso 1 1 calc R U . . .
H38B H -0.414807 0.555089 0.063785 0.086 Uiso 1 1 calc R U . . .
H38C H -0.368729 0.392480 0.054381 0.086 Uiso 1 1 calc R U . . .

loop_
_atom_site_aniso_label
_atom_site_aniso_U_11
_atom_site_aniso_U_22
_atom_site_aniso_U_33
_atom_site_aniso_U_23
_atom_site_aniso_U_13
_atom_site_aniso_U_12
O1 0.0379(6) 0.0368(6) 0.0431(7) 0.0012(5) -0.0037(5) 0.0098(5)
O2 0.0365(7) 0.0652(9) 0.0373(7) 0.0142(6) -0.0049(5) -0.0069(6)
N1 0.0452(8) 0.0419(8) 0.0353(8) -0.0008(6) -0.0105(6) 0.0063(7)
N2 0.0490(9) 0.0490(9) 0.0408(9) 0.0042(7) -0.0100(7) -0.0038(7)
N3 0.0449(8) 0.0402(8) 0.0350(8) 0.0029(6) -0.0090(6) 0.0054(7)
C1 0.0225(7) 0.0247(7) 0.0375(9) 0.0043(6) -0.0043(6) -0.0050(6)
C2 0.0251(7) 0.0283(8) 0.0427(9) 0.0066(7) -0.0045(6) -0.0012(6)
C3 0.0310(8) 0.0309(8) 0.0453(10) 0.0012(7) 0.0011(7) 0.0012(7)
C4 0.0412(9) 0.0385(9) 0.0359(9) 0.0054(7) 0.0002(7) -0.0019(7)
C5 0.0344(8) 0.0372(9) 0.0400(10) 0.0095(7) -0.0058(7) 0.0018(7)
C6 0.0268(8) 0.0290(8) 0.0413(9) 0.0049(7) -0.0022(6) 0.0022(6)
C7 0.0238(7) 0.0249(7) 0.0407(9) 0.0040(6) -0.0041(6) -0.0047(6)
C8 0.0267(8) 0.0315(8) 0.0364(9) 0.0037(7) -0.0046(6) -0.0019(6)
C9 0.0522(11) 0.0470(11) 0.0411(10) -0.0034(8) -0.0148(9) 0.0159(9)
C10 0.0503(11) 0.0455(10) 0.0371(10) 0.0080(8) -0.0081(8) -0.0013(8)
C11 0.0398(9) 0.0397(9) 0.0279(8) 0.0028(7) -0.0011(7) 0.0053(7)
C12 0.0398(9) 0.0392(9) 0.0285(8) 0.0017(7) -0.0016(7) 0.0056(7)
C13 0.0367(9) 0.0484(10) 0.0327(9) 0.0099(8) -0.0001(7) -0.0003(8)
C14 0.0382(9) 0.0534(11) 0.0332(9) 0.0132(8) -0.0016(7) 0.0010(8)
C15 0.0361(9) 0.0486(10) 0.0303(9) 0.0036(7) -0.0027(7) 0.0009(8)
C16 0.0438(10) 0.0438(10) 0.0362(10) 0.0080(8) -0.0011(8) -0.0049(8)
C17 0.0478(10) 0.0409(9) 0.0321(9) 0.0089(7) -0.0026(7) 0.0019(8)
C18 0.0390(10) 0.0613(12) 0.0380(10) 0.0046(9) 0.0026(8) -0.0066(9)
C19 0.0355(10) 0.0769(15) 0.0503(12) 0.0062(11) -0.0003(8) -0.0069(10)
O3 0.0373(6) 0.0377(6) 0.0423(7) 0.0098(5) -0.0027(5) -0.0080(5)
O4 0.0340(6) 0.0577(8) 0.0451(8) -0.0043(6) -0.0067(5) 0.0010(6)
N4 0.0418(8) 0.0405(8) 0.0363(8) 0.0095(6) -0.0103(6) -0.0009(6)
N5 0.0516(9) 0.0439(9) 0.0474(10) 0.0050(7) -0.0121(7) 0.0072(7)
N6 0.0390(8) 0.0396(8) 0.0373(8) 0.0069(6) -0.0082(6) -0.0022(6)
C20 0.0239(7) 0.0236(7) 0.0391(9) 0.0055(6) -0.0037(6) 0.0044(6)
C21 0.0248(7) 0.0285(8) 0.0431(9) 0.0033(7) -0.0030(6) 0.0013(6)
C22 0.0278(8) 0.0341(9) 0.0484(10) 0.0092(7) 0.0016(7) -0.0008(7)
C23 0.0385(9) 0.0356(9) 0.0383(9) 0.0053(7) 0.0004(7) 0.0046(7)
C24 0.0366(9) 0.0319(8) 0.0417(10) 0.0017(7) -0.0064(7) -0.0013(7)
C25 0.0284(8) 0.0273(8) 0.0415(9) 0.0061(7) -0.0029(7) -0.0017(6)
C26 0.0278(8) 0.0243(7) 0.0391(9) 0.0070(6) -0.0052(6) 0.0039(6)
C27 0.0253(7) 0.0337(8) 0.0407(9) 0.0042(7) -0.0069(6) 0.0004(6)
C28 0.0425(10) 0.0434(10) 0.0400(10) 0.0120(8) -0.0122(8) -0.0081(8)
C29 0.0508(11) 0.0404(10) 0.0448(11) 0.0008(8) -0.0125(8) 0.0034(8)
C30 0.0414(9) 0.0370(9) 0.0293(8) 0.0058(7) -0.0035(7) -0.0039(7)
C31 0.0362(9) 0.0364(9) 0.0312(8) 0.0069(7) -0.0018(7) -0.0053(7)
C32 0.0368(9) 0.0421(10) 0.0367(9) -0.0001(8) -0.0005(7) -0.0004(7)
C33 0.0400(9) 0.0440(10) 0.0356(9) -0.0046(8) -0.0025(7) -0.0038(8)
C34 0.0334(8) 0.0427(9) 0.0356(9) 0.0066(7) -0.0020(7) -0.0051(7)
C35 0.0400(9) 0.0399(9) 0.0368(9) 0.0012(7) 0.0005(7) 0.0022(7)
C36 0.0430(10) 0.0379(9) 0.0332(9) 0.0008(7) -0.0042(7) -0.0031(7)
C37 0.0355(9) 0.0564(12) 0.0474(11) 0.0054(9) -0.0017(8) 0.0008(8)
C38 0.0367(10) 0.0737(15) 0.0604(14) 0.0042(11) -0.0073(9) 0.0041(10)

loop_
_atom_type_symbol
_atom_type_description
_atom_type_scat_dispersion_real
_atom_type_scat_dispersion_imag
_atom_type_scat_source
C C 0.0181 0.0091 'International Tables Vol C Tables 4.2.6.8 and 6.1.1.4'
H H 0.0000 0.0000 'International Tables Vol C Tables 4.2.6.8 and 6.1.1.4'
N N 0.0311 0.0180 'International Tables Vol C Tables 4.2.6.8 and 6.1.1.4'
O O 0.0492 0.0322 'International Tables Vol C Tables 4.2.6.8 and 6.1.1.4'

loop_
_geom_angle_atom_site_label_1
_geom_angle_atom_site_label_2
_geom_angle_atom_site_label_3
_geom_angle
_geom_angle_site_symmetry_1
_geom_angle_site_symmetry_3
_geom_angle_publ_flag
C15 O2 C18 117.71(14) . . ?
N2 N1 N3 115.41(15) . . ?
N2 N1 C9 121.69(16) . . ?
N3 N1 C9 122.85(16) . . ?
N1 N2 C10 103.19(15) . . ?
N1 N3 C11 104.06(15) . . ?
C2 C1 C6 118.92(16) . . ?
C2 C1 C7 123.02(14) . . ?
C6 C1 C7 118.06(14) . . ?
C1 C2 H2 120.0 . . ?
C3 C2 C1 120.00(15) . . ?
C3 C2 H2 120.0 . . ?
C2 C3 H3 119.9 . . ?
C4 C3 C2 120.28(16) . . ?
C4 C3 H3 119.9 . . ?
C3 C4 H4 120.0 . . ?
C3 C4 C5 120.05(17) . . ?
C5 C4 H4 120.0 . . ?
C4 C5 H5 120.1 . . ?
C6 C5 C4 119.72(16) . . ?
C6 C5 H5 120.1 . . ?
C1 C6 H6 119.5 . . ?
C5 C6 C1 121.00(16) . . ?
C5 C6 H6 119.5 . . ?
O1 C7 C1 120.63(15) . . ?
O1 C7 C8 120.07(16) . . ?
C1 C7 C8 119.28(14) . . ?
C7 C8 H8A 109.5 . . ?
C7 C8 H8B 109.5 . . ?
H8A C8 H8B 108.1 . . ?
C9 C8 C7 110.77(14) . . ?
C9 C8 H8A 109.5 . . ?
C9 C8 H8B 109.5 . . ?
N1 C9 C8 111.91(15) . . ?
N1 C9 H9A 109.2 . . ?
N1 C9 H9B 109.2 . . ?
C8 C9 H9A 109.2 . . ?
C8 C9 H9B 109.2 . . ?
H9A C9 H9B 107.9 . . ?
N2 C10 H10 125.1 . . ?
N2 C10 C11 109.74(17) . . ?
C11 C10 H10 125.1 . . ?
N3 C11 C10 107.60(16) . . ?
N3 C11 C12 122.26(17) . . ?
C10 C11 C12 130.14(16) . . ?
C13 C12 C11 120.82(16) . . ?
C17 C12 C11 121.46(16) . . ?
C17 C12 C13 117.72(16) . . ?
C12 C13 H13 119.5 . . ?
C14 C13 C12 121.06(17) . . ?
C14 C13 H13 119.5 . . ?
C13 C14 H14 120.0 . . ?
C13 C14 C15 120.09(17) . . ?
C15 C14 H14 120.0 . . ?
O2 C15 C14 115.62(16) . . ?
O2 C15 C16 124.38(17) . . ?
C16 C15 C14 120.00(17) . . ?
C15 C16 H16 120.5 . . ?
C15 C16 C17 119.08(17) . . ?
C17 C16 H16 120.5 . . ?
C12 C17 C16 122.03(17) . . ?
C12 C17 H17 119.0 . . ?
C16 C17 H17 119.0 . . ?
O2 C18 H18A 110.3 . . ?
O2 C18 H18B 110.3 . . ?
O2 C18 C19 106.96(16) . . ?
H18A C18 H18B 108.6 . . ?
C19 C18 H18A 110.3 . . ?
C19 C18 H18B 110.3 . . ?
C18 C19 H19A 109.5 . . ?
C18 C19 H19B 109.5 . . ?
C18 C19 H19C 109.5 . . ?
H19A C19 H19B 109.5 . . ?
H19A C19 H19C 109.5 . . ?
H19B C19 H19C 109.5 . . ?
C34 O4 C37 118.02(15) . . ?
N5 N4 N6 115.59(15) . . ?
N5 N4 C28 121.42(15) . . ?
N6 N4 C28 122.89(16) . . ?
N4 N5 C29 103.10(15) . . ?
N4 N6 C30 103.88(15) . . ?
C21 C20 C25 119.06(16) . . ?
C21 C20 C26 123.12(15) . . ?
C25 C20 C26 117.82(14) . . ?
C20 C21 H21 119.9 . . ?
C22 C21 C20 120.29(16) . . ?
C22 C21 H21 119.9 . . ?
C21 C22 H22 119.9 . . ?
C21 C22 C23 120.14(16) . . ?
C23 C22 H22 119.9 . . ?
C22 C23 H23 120.0 . . ?
C24 C23 C22 119.93(17) . . ?
C24 C23 H23 120.0 . . ?
C23 C24 H24 120.0 . . ?
C25 C24 C23 120.03(16) . . ?
C25 C24 H24 120.0 . . ?
C20 C25 H25 119.7 . . ?
C24 C25 C20 120.50(15) . . ?
C24 C25 H25 119.7 . . ?
O3 C26 C20 120.61(15) . . ?
O3 C26 C27 120.18(16) . . ?
C20 C26 C27 119.19(14) . . ?
C26 C27 H27A 109.4 . . ?
C26 C27 H27B 109.4 . . ?
C26 C27 C28 111.09(14) . . ?
H27A C27 H27B 108.0 . . ?
C28 C27 H27A 109.4 . . ?
C28 C27 H27B 109.4 . . ?
N4 C28 C27 111.76(15) . . ?
N4 C28 H28A 109.3 . . ?
N4 C28 H28B 109.3 . . ?
C27 C28 H28A 109.3 . . ?
C27 C28 H28B 109.3 . . ?
H28A C28 H28B 107.9 . . ?
N5 C29 H29 125.0 . . ?
N5 C29 C30 109.98(17) . . ?
C30 C29 H29 125.0 . . ?
N6 C30 C29 107.44(16) . . ?
N6 C30 C31 122.56(16) . . ?
C29 C30 C31 129.98(17) . . ?
C32 C31 C30 120.86(17) . . ?
C36 C31 C30 121.29(16) . . ?
C36 C31 C32 117.85(16) . . ?
C31 C32 H32 119.5 . . ?
C33 C32 C31 120.98(17) . . ?
C33 C32 H32 119.5 . . ?
C32 C33 H33 119.8 . . ?
C32 C33 C34 120.41(17) . . ?
C34 C33 H33 119.8 . . ?
O4 C34 C33 115.80(16) . . ?
O4 C34 C35 124.76(17) . . ?
C35 C34 C33 119.44(16) . . ?
C34 C35 H35 120.3 . . ?
C34 C35 C36 119.40(17) . . ?
C36 C35 H35 120.3 . . ?
C31 C36 C35 121.90(17) . . ?
C31 C36 H36 119.0 . . ?
C35 C36 H36 119.0 . . ?
O4 C37 H37A 110.3 . . ?
O4 C37 H37B 110.3 . . ?
O4 C37 C38 106.94(17) . . ?
H37A C37 H37B 108.6 . . ?
C38 C37 H37A 110.3 . . ?
C38 C37 H37B 110.3 . . ?
C37 C38 H38A 109.5 . . ?
C37 C38 H38B 109.5 . . ?
C37 C38 H38C 109.5 . . ?
H38A C38 H38B 109.5 . . ?
H38A C38 H38C 109.5 . . ?
H38B C38 H38C 109.5 . . ?

loop_
_geom_bond_atom_site_label_1
_geom_bond_atom_site_label_2
_geom_bond_distance
_geom_bond_site_symmetry_2
_geom_bond_publ_flag
O1 C7 1.217(2) . ?
O2 C15 1.369(2) . ?
O2 C18 1.428(2) . ?
N1 N2 1.328(2) . ?
N1 N3 1.333(2) . ?
N1 C9 1.461(2) . ?
N2 C10 1.336(2) . ?
N3 C11 1.342(2) . ?
C1 C2 1.391(2) . ?
C1 C6 1.398(2) . ?
C1 C7 1.491(2) . ?
C2 H2 0.9300 . ?
C2 C3 1.389(3) . ?
C3 H3 0.9300 . ?
C3 C4 1.383(2) . ?
C4 H4 0.9300 . ?
C4 C5 1.388(3) . ?
C5 H5 0.9300 . ?
C5 C6 1.374(3) . ?
C6 H6 0.9300 . ?
C7 C8 1.516(2) . ?
C8 H8A 0.9700 . ?
C8 H8B 0.9700 . ?
C8 C9 1.505(3) . ?
C9 H9A 0.9700 . ?
C9 H9B 0.9700 . ?
C10 H10 0.9300 . ?
C10 C11 1.392(3) . ?
C11 C12 1.469(2) . ?
C12 C13 1.398(2) . ?
C12 C17 1.389(3) . ?
C13 H13 0.9300 . ?
C13 C14 1.383(3) . ?
C14 H14 0.9300 . ?
C14 C15 1.391(3) . ?
C15 C16 1.386(3) . ?
C16 H16 0.9300 . ?
C16 C17 1.391(3) . ?
C17 H17 0.9300 . ?
C18 H18A 0.9700 . ?
C18 H18B 0.9700 . ?
C18 C19 1.504(3) . ?
C19 H19A 0.9600 . ?
C19 H19B 0.9600 . ?
C19 H19C 0.9600 . ?
O3 C26 1.220(2) . ?
O4 C34 1.364(2) . ?
O4 C37 1.431(2) . ?
N4 N5 1.324(2) . ?
N4 N6 1.335(2) . ?
N4 C28 1.456(2) . ?
N5 C29 1.334(2) . ?
N6 C30 1.345(2) . ?
C20 C21 1.390(2) . ?
C20 C25 1.399(2) . ?
C20 C26 1.494(2) . ?
C21 H21 0.9300 . ?
C21 C22 1.384(3) . ?
C22 H22 0.9300 . ?
C22 C23 1.387(3) . ?
C23 H23 0.9300 . ?
C23 C24 1.386(2) . ?
C24 H24 0.9300 . ?
C24 C25 1.378(3) . ?
C25 H25 0.9300 . ?
C26 C27 1.514(2) . ?
C27 H27A 0.9700 . ?
C27 H27B 0.9700 . ?
C27 C28 1.514(3) . ?
C28 H28A 0.9700 . ?
C28 H28B 0.9700 . ?
C29 H29 0.9300 . ?
C29 C30 1.390(3) . ?
C30 C31 1.469(2) . ?
C31 C32 1.394(2) . ?
C31 C36 1.390(3) . ?
C32 H32 0.9300 . ?
C32 C33 1.383(2) . ?
C33 H33 0.9300 . ?
C33 C34 1.395(3) . ?
C34 C35 1.386(3) . ?
C35 H35 0.9300 . ?
C35 C36 1.392(3) . ?
C36 H36 0.9300 . ?
C37 H37A 0.9700 . ?
C37 H37B 0.9700 . ?
C37 C38 1.506(3) . ?
C38 H38A 0.9600 . ?
C38 H38B 0.9600 . ?
C38 H38C 0.9600 . ?

loop_
_geom_torsion_atom_site_label_1
_geom_torsion_atom_site_label_2
_geom_torsion_atom_site_label_3
_geom_torsion_atom_site_label_4
_geom_torsion
_geom_torsion_site_symmetry_1
_geom_torsion_site_symmetry_2
_geom_torsion_site_symmetry_3
_geom_torsion_site_symmetry_4
_geom_torsion_publ_flag
O1 C7 C8 C9 7.2(2) . . . . ?
O2 C15 C16 C17 -178.96(18) . . . . ?
N1 N2 C10 C11 -0.5(2) . . . . ?
N1 N3 C11 C10 -0.6(2) . . . . ?
N1 N3 C11 C12 178.75(16) . . . . ?
N2 N1 N3 C11 0.3(2) . . . . ?
N2 N1 C9 C8 78.0(2) . . . . ?
N2 C10 C11 N3 0.7(2) . . . . ?
N2 C10 C11 C12 -178.55(18) . . . . ?
N3 N1 N2 C10 0.1(2) . . . . ?
N3 N1 C9 C8 -99.4(2) . . . . ?
N3 C11 C12 C13 -158.43(18) . . . . ?
N3 C11 C12 C17 21.9(3) . . . . ?
C1 C2 C3 C4 -0.5(2) . . . . ?
C1 C7 C8 C9 -171.12(15) . . . . ?
C2 C1 C6 C5 1.8(2) . . . . ?
C2 C1 C7 O1 177.34(15) . . . . ?
C2 C1 C7 C8 -4.3(2) . . . . ?
C2 C3 C4 C5 1.7(3) . . . . ?
C3 C4 C5 C6 -1.2(3) . . . . ?
C4 C5 C6 C1 -0.6(3) . . . . ?
C6 C1 C2 C3 -1.2(2) . . . . ?
C6 C1 C7 O1 -3.2(2) . . . . ?
C6 C1 C7 C8 175.08(14) . . . . ?
C7 C1 C2 C3 178.18(14) . . . . ?
C7 C1 C6 C5 -177.67(15) . . . . ?
C7 C8 C9 N1 -176.89(15) . . . . ?
C9 N1 N2 C10 -177.48(17) . . . . ?
C9 N1 N3 C11 177.89(16) . . . . ?
C10 C11 C12 C13 20.8(3) . . . . ?
C10 C11 C12 C17 -158.9(2) . . . . ?
C11 C12 C13 C14 -179.27(17) . . . . ?
C11 C12 C17 C16 178.74(17) . . . . ?
C12 C13 C14 C15 0.9(3) . . . . ?
C13 C12 C17 C16 -0.9(3) . . . . ?
C13 C14 C15 O2 178.44(17) . . . . ?
C13 C14 C15 C16 -1.6(3) . . . . ?
C14 C15 C16 C17 1.1(3) . . . . ?
C15 O2 C18 C19 172.02(17) . . . . ?
C15 C16 C17 C12 0.2(3) . . . . ?
C17 C12 C13 C14 0.4(3) . . . . ?
C18 O2 C15 C14 -172.69(17) . . . . ?
C18 O2 C15 C16 7.4(3) . . . . ?
O3 C26 C27 C28 2.6(2) . . . . ?
O4 C34 C35 C36 179.64(17) . . . . ?
N4 N5 C29 C30 0.0(2) . . . . ?
N4 N6 C30 C29 0.53(19) . . . . ?
N4 N6 C30 C31 -178.14(15) . . . . ?
N5 N4 N6 C30 -0.6(2) . . . . ?
N5 N4 C28 C27 -93.7(2) . . . . ?
N5 C29 C30 N6 -0.4(2) . . . . ?
N5 C29 C30 C31 178.18(18) . . . . ?
N6 N4 N5 C29 0.4(2) . . . . ?
N6 N4 C28 C27 82.5(2) . . . . ?
N6 C30 C31 C32 160.22(17) . . . . ?
N6 C30 C31 C36 -20.5(3) . . . . ?
C20 C21 C22 C23 0.8(2) . . . . ?
C20 C26 C27 C28 -179.03(14) . . . . ?
C21 C20 C25 C24 -1.9(2) . . . . ?
C21 C20 C26 O3 -175.98(15) . . . . ?
C21 C20 C26 C27 5.7(2) . . . . ?
C21 C22 C23 C24 -1.9(3) . . . . ?
C22 C23 C24 C25 1.2(3) . . . . ?
C23 C24 C25 C20 0.8(3) . . . . ?
C25 C20 C21 C22 1.2(2) . . . . ?
C25 C20 C26 O3 4.8(2) . . . . ?
C25 C20 C26 C27 -173.54(14) . . . . ?
C26 C20 C21 C22 -178.06(14) . . . . ?
C26 C20 C25 C24 177.35(15) . . . . ?
C26 C27 C28 N4 176.53(14) . . . . ?
C28 N4 N5 C29 176.83(17) . . . . ?
C28 N4 N6 C30 -176.99(16) . . . . ?
C29 C30 C31 C32 -18.1(3) . . . . ?
C29 C30 C31 C36 161.18(19) . . . . ?
C30 C31 C32 C33 179.37(16) . . . . ?
C30 C31 C36 C35 -178.65(16) . . . . ?
C31 C32 C33 C34 -0.9(3) . . . . ?
C32 C31 C36 C35 0.7(3) . . . . ?
C32 C33 C34 O4 -178.95(17) . . . . ?
C32 C33 C34 C35 0.9(3) . . . . ?
C33 C34 C35 C36 -0.2(3) . . . . ?
C34 O4 C37 C38 -178.65(17) . . . . ?
C34 C35 C36 C31 -0.6(3) . . . . ?
C36 C31 C32 C33 0.0(3) . . . . ?
C37 O4 C34 C33 179.11(17) . . . . ?
C37 O4 C34 C35 -0.8(3) . . . . ?
